data_7206954
loop_
_publ_author_name
'Yong, Guo-Ping'
'Li, Ying-Zhou'
'Zhang, Yi-Man'
'She, Wen-Long'

_publ_section_title
;
 Magnetic and luminescent properties of Cd(ii)- and Fe(ii)-anion radical
 frameworks: various networks or structures influenced by metal ion sizes
 or in situ forming mechanisms of anion radical ligand
;
_journal_issue 4
_journal_name_full CrystEngComm
_journal_page_first 1439
_journal_paper_doi 10.1039/c1ce05641g
_journal_volume 14
_journal_year 2012
_chemical_formula_sum 'C64 H40 Cd3 N16 O8'
_chemical_formula_weight 1498.35
_chemical_name_systematic
;
?
;
_space_group_IT_number 133
_symmetry_cell_setting tetragonal
_symmetry_space_group_name_Hall '-P 4ac 2b'
_symmetry_space_group_name_H-M 'P 42/n b c :2'
_atom_sites_solution_hydrogens geom
_atom_sites_solution_primary direct
_atom_sites_solution_secondary difmap
_audit_creation_method SHELXL-97
_cell_angle_alpha 90.00
_cell_angle_beta 90.00
_cell_angle_gamma 90.00
_cell_formula_units_Z 4
_cell_length_a 16.3292(4)
_cell_length_b 16.3292(4)
_cell_length_c 19.9708(6)
_cell_measurement_temperature 293(2)
_cell_volume 5325.1(2)
_computing_structure_refinement 'SHELXL-97 (Sheldrick, 1997)'
_computing_structure_solution 'SHELXS-97 (Sheldrick, 1990)'
_diffrn_ambient_temperature 293(2)
_diffrn_measured_fraction_theta_full 0.998
_diffrn_measured_fraction_theta_max 0.998
_diffrn_radiation_monochromator graphite
_diffrn_radiation_source 'fine-focus sealed tube'
_diffrn_radiation_type MoK\a
_diffrn_radiation_wavelength 0.71073
_diffrn_reflns_av_R_equivalents 0.1222
_diffrn_reflns_av_sigmaI/netI 0.0979
_diffrn_reflns_limit_h_max 19
_diffrn_reflns_limit_h_min -18
_diffrn_reflns_limit_k_max 19
_diffrn_reflns_limit_k_min -19
_diffrn_reflns_limit_l_max 15
_diffrn_reflns_limit_l_min -23
_diffrn_reflns_number 24533
_diffrn_reflns_theta_full 25.00
_diffrn_reflns_theta_max 25.02
_diffrn_reflns_theta_min 2.97
_exptl_absorpt_coefficient_mu 1.268
_exptl_absorpt_correction_T_max 0.776
_exptl_absorpt_correction_T_min 0.745
_exptl_absorpt_correction_type multi-scan
_exptl_crystal_density_diffrn 1.869
_exptl_crystal_density_method 'not measured'
_exptl_crystal_F_000 2976
_exptl_crystal_size_max 0.24
_exptl_crystal_size_mid 0.20
_exptl_crystal_size_min 0.20
_refine_diff_density_max 1.042
_refine_diff_density_min -0.763
_refine_diff_density_rms 0.070
_refine_ls_extinction_method none
_refine_ls_goodness_of_fit_ref 0.887
_refine_ls_hydrogen_treatment none
_refine_ls_matrix_type full
_refine_ls_number_parameters 211
_refine_ls_number_reflns 2357
_refine_ls_number_restraints 0
_refine_ls_restrained_S_all 0.887
_refine_ls_R_factor_all 0.1186
_refine_ls_R_factor_gt 0.0346
_refine_ls_shift/su_max 0.001
_refine_ls_shift/su_mean 0.000
_refine_ls_structure_factor_coef Fsqd
_refine_ls_weighting_details 'calc w=1/[\s^2^(Fo^2^)+(0.0000P)^2^+0.0000P] where P=(Fo^2^+2Fc^2^)/3'
_refine_ls_weighting_scheme calc
_refine_ls_wR_factor_gt 0.0276
_refine_ls_wR_factor_ref 0.0308
_reflns_number_gt 1006
_reflns_number_total 2357
_reflns_threshold_expression >2sigma(I)
_cod_data_source_file c1ce05641g.txt
_cod_data_source_block 1
_cod_original_sg_symbol_H-M P4(2)/nbc
_cod_database_code 7206954

loop_
_symmetry_equiv_pos_as_xyz
'x, y, z'
'-x+1/2, -y+1/2, z'
'x, -y+1/2, -z'
'-x+1/2, y, -z'
'-y+1/2, -x+1/2, -z+1/2'
'y, x, -z+1/2'
'y, -x+1/2, z+1/2'
'-y+1/2, x, z+1/2'
'-x, -y, -z'
'x-1/2, y-1/2, -z'
'-x, y-1/2, z'
'x-1/2, -y, z'
'y-1/2, x-1/2, z-1/2'
'-y, -x, z-1/2'
'-y, x-1/2, -z-1/2'
'y-1/2, -x, -z-1/2'

loop_
_atom_site_label
_atom_site_type_symbol
_atom_site_fract_x
_atom_site_fract_y
_atom_site_fract_z
_atom_site_U_iso_or_equiv
_atom_site_adp_type
_atom_site_occupancy
_atom_site_symmetry_multiplicity
_atom_site_calc_flag
_atom_site_refinement_flags
Cd1 Cd 0.10449(3) -0.2500 0.5000 0.04606(14) Uani 1 2 d S
Cd2 Cd 0.2500 -0.2500 0.2500 0.04053(18) Uani 1 4 d S
C1 C 0.0863(3) -0.4241(4) 0.5670(2) 0.0430(14) Uani 1 1 d .
C2 C 0.0531(3) -0.3931(3) 0.6262(2) 0.0602(18) Uani 1 1 d .
H2A H 0.0538 -0.3370 0.6343 0.072 Uiso 1 1 calc R
C3 C 0.0201(4) -0.4440(4) 0.6716(3) 0.062(2) Uani 1 1 d .
H3A H -0.0027 -0.4233 0.7108 0.075 Uiso 1 1 calc R
C4 C 0.0202(4) -0.5273(4) 0.6598(3) 0.068(2) Uani 1 1 d .
H4A H -0.0028 -0.5622 0.6914 0.081 Uiso 1 1 calc R
C5 C 0.0529(3) -0.5590(3) 0.6037(3) 0.0608(18) Uani 1 1 d .
H5A H 0.0528 -0.6152 0.5963 0.073 Uiso 1 1 calc R
C6 C 0.1195(3) -0.5219(3) 0.4968(4) 0.0530(13) Uani 1 1 d .
H6A H 0.1269 -0.5728 0.4769 0.064 Uiso 1 1 calc R
C7 C 0.1402(3) -0.4470(3) 0.4702(2) 0.0412(16) Uani 1 1 d .
C8 C 0.1751(3) -0.4245(3) 0.4060(2) 0.0402(15) Uani 1 1 d .
C9 C 0.2156(3) -0.5613(4) 0.3589(2) 0.065(2) Uani 1 1 d .
H9A H 0.2008 -0.5913 0.3965 0.078 Uiso 1 1 calc R
C10 C 0.2469(6) -0.6009(3) 0.3048(2) 0.0759(15) Uani 1 1 d .
H10A H 0.2543 -0.6574 0.3056 0.091 Uiso 1 1 calc R
C11 C 0.2678(5) -0.5561(3) 0.2484(2) 0.065(2) Uani 1 1 d .
H11A H 0.2867 -0.5829 0.2104 0.079 Uiso 1 1 calc R
C12 C 0.2609(5) -0.4739(3) 0.2482(2) 0.0496(15) Uani 1 1 d .
H12A H 0.2778 -0.4441 0.2110 0.059 Uiso 1 1 calc R
C13 C 0.2286(3) -0.4339(3) 0.3032(2) 0.0363(17) Uani 1 1 d .
C14 C 0.1793(3) -0.3469(3) 0.3757(3) 0.0386(13) Uani 1 1 d .
C15 C -0.0676(5) -0.2500 0.5000 0.062(2) Uani 1 2 d S
C16 C -0.1627(4) -0.2500 0.5000 0.0588(19) Uani 1 2 d S
C17 C -0.2082(3) -0.2493(7) 0.5596(2) 0.0595(16) Uani 1 1 d .
H17A H -0.170(2) -0.255(5) 0.5990(14) 0.077(15) Uiso 1 1 d .
N1 N 0.1179(2) -0.3854(2) 0.5144(2) 0.0416(12) Uani 1 1 d .
N2 N 0.0861(3) -0.5070(3) 0.55797(19) 0.0484(12) Uani 1 1 d .
N3 N 0.2148(2) -0.3546(3) 0.31221(17) 0.0394(11) Uani 1 1 d .
N4 N 0.2057(2) -0.4793(3) 0.35900(19) 0.0439(13) Uani 1 1 d .
O1 O 0.1557(2) -0.27737(18) 0.39718(13) 0.0527(11) Uani 1 1 d .
O2 O -0.0350(2) -0.2459(5) 0.55384(14) 0.0942(13) Uani 1 1 d .

loop_
_atom_site_aniso_label
_atom_site_aniso_U_11
_atom_site_aniso_U_22
_atom_site_aniso_U_33
_atom_site_aniso_U_23
_atom_site_aniso_U_13
_atom_site_aniso_U_12
Cd1 0.0603(4) 0.0399(3) 0.0380(3) 0.0009(6) 0.000 0.000
Cd2 0.0462(3) 0.0462(3) 0.0291(3) 0.000 0.000 0.000
C1 0.053(5) 0.044(5) 0.031(3) -0.004(3) 0.007(3) -0.001(3)
C2 0.096(5) 0.041(4) 0.043(4) 0.000(3) 0.024(3) -0.004(3)
C3 0.101(6) 0.042(5) 0.044(4) 0.004(4) 0.019(4) 0.006(4)
C4 0.116(7) 0.054(6) 0.034(4) 0.014(3) 0.008(4) -0.021(5)
C5 0.102(6) 0.043(4) 0.037(4) 0.012(3) 0.010(4) 0.004(3)
C6 0.081(4) 0.044(4) 0.033(3) -0.010(5) 0.017(6) 0.006(3)
C7 0.059(4) 0.036(4) 0.029(3) 0.002(3) 0.004(3) -0.004(3)
C8 0.057(4) 0.027(4) 0.036(4) -0.002(3) -0.003(3) -0.001(3)
C9 0.089(6) 0.041(5) 0.065(4) 0.006(3) 0.028(3) 0.004(3)
C10 0.116(5) 0.043(4) 0.068(3) -0.005(3) 0.037(7) 0.014(7)
C11 0.088(7) 0.060(4) 0.048(3) -0.009(3) 0.027(4) -0.011(4)
C12 0.061(4) 0.049(3) 0.039(3) 0.005(3) 0.008(4) -0.013(5)
C13 0.042(5) 0.041(4) 0.027(3) 0.001(3) 0.002(3) 0.002(3)
C14 0.037(3) 0.043(4) 0.036(3) 0.004(4) 0.001(2) 0.002(3)
C15 0.070(7) 0.037(5) 0.081(7) 0.002(13) 0.000 0.000
C16 0.067(6) 0.040(4) 0.070(6) -0.007(11) 0.000 0.000
C17 0.065(4) 0.053(3) 0.061(3) -0.005(9) -0.007(3) 0.007(9)
N1 0.054(3) 0.042(3) 0.028(3) 0.003(2) 0.007(2) -0.006(2)
N2 0.071(4) 0.046(3) 0.028(3) 0.004(3) 0.010(3) 0.007(3)
N3 0.038(3) 0.050(3) 0.030(2) -0.004(2) 0.0021(19) 0.006(2)
N4 0.058(3) 0.037(3) 0.036(3) -0.002(3) 0.004(2) 0.001(2)
O1 0.070(3) 0.041(3) 0.047(2) 0.0026(18) 0.0197(17) 0.0059(19)
O2 0.080(3) 0.087(3) 0.116(3) -0.009(6) -0.028(2) 0.011(5)

loop_
_atom_type_symbol
_atom_type_description
_atom_type_scat_dispersion_real
_atom_type_scat_dispersion_imag
_atom_type_scat_source
C C 0.0033 0.0016 'International Tables Vol C Tables 4.2.6.8 and 6.1.1.4'
H H 0.0000 0.0000 'International Tables Vol C Tables 4.2.6.8 and 6.1.1.4'
N N 0.0061 0.0033 'International Tables Vol C Tables 4.2.6.8 and 6.1.1.4'
O O 0.0106 0.0060 'International Tables Vol C Tables 4.2.6.8 and 6.1.1.4'
Cd Cd -0.8075 1.2024 'International Tables Vol C Tables 4.2.6.8 and 6.1.1.4'

loop_
_geom_angle_atom_site_label_1
_geom_angle_atom_site_label_2
_geom_angle_atom_site_label_3
_geom_angle
_geom_angle_site_symmetry_1
_geom_angle_site_symmetry_3
N1 Cd1 N1 168.76(19) 3_546 .
N1 Cd1 O1 83.42(13) 3_546 3_546
N1 Cd1 O1 92.41(12) . 3_546
N1 Cd1 O1 92.41(12) 3_546 .
N1 Cd1 O1 83.42(13) . .
O1 Cd1 O1 136.59(17) 3_546 .
N1 Cd1 O2 93.4(2) 3_546 3_546
N1 Cd1 O2 96.7(2) . 3_546
O1 Cd1 O2 136.62(11) 3_546 3_546
O1 Cd1 O2 86.66(11) . 3_546
N1 Cd1 O2 96.7(2) 3_546 .
N1 Cd1 O2 93.4(2) . .
O1 Cd1 O2 86.66(11) 3_546 .
O1 Cd1 O2 136.62(11) . .
O2 Cd1 O2 50.61(13) 3_546 .
N3 Cd2 N3 108.79(10) 2_545 16_656
N3 Cd2 N3 110.8(2) 2_545 .
N3 Cd2 N3 108.79(10) 16_656 .
N3 Cd2 N3 108.79(10) 2_545 15_556
N3 Cd2 N3 110.8(2) 16_656 15_556
N3 Cd2 N3 108.79(10) . 15_556
N1 C1 N2 111.6(5) . .
N1 C1 C2 130.4(5) . .
N2 C1 C2 118.0(5) . .
C3 C2 C1 120.2(5) . .
C3 C2 H2A 119.9 . .
C1 C2 H2A 119.9 . .
C2 C3 C4 119.6(6) . .
C2 C3 H3A 120.2 . .
C4 C3 H3A 120.2 . .
C5 C4 C3 121.5(6) . .
C5 C4 H4A 119.3 . .
C3 C4 H4A 119.3 . .
C4 C5 N2 118.5(6) . .
C4 C5 H5A 120.7 . .
N2 C5 H5A 120.7 . .
N2 C6 C7 106.7(5) . .
N2 C6 H6A 126.6 . .
C7 C6 H6A 126.6 . .
C6 C7 N1 109.4(5) . .
C6 C7 C8 131.5(5) . .
N1 C7 C8 118.9(5) . .
N4 C8 C14 105.9(4) . .
N4 C8 C7 125.1(5) . .
C14 C8 C7 128.8(5) . .
N4 C9 C10 121.3(5) . .
N4 C9 H9A 119.4 . .
C10 C9 H9A 119.4 . .
C9 C10 C11 119.2(5) . .
C9 C10 H10A 120.4 . .
C11 C10 H10A 120.4 . .
C12 C11 C10 120.6(5) . .
C12 C11 H11A 119.7 . .
C10 C11 H11A 119.7 . .
C11 C12 C13 120.1(5) . .
C11 C12 H12A 120.0 . .
C13 C12 H12A 120.0 . .
N3 C13 C12 129.4(5) . .
N3 C13 N4 111.5(4) . .
C12 C13 N4 119.1(5) . .
O1 C14 N3 120.7(5) . .
O1 C14 C8 130.1(5) . .
N3 C14 C8 109.2(4) . .
O2 C15 O2 127.4(9) . 3_546
O2 C15 C16 116.3(4) . .
O2 C15 C16 116.3(4) 3_546 .
C17 C16 C17 116.0(7) . 3_546
C17 C16 C15 122.0(3) . .
C17 C16 C15 122.0(3) 3_546 .
C17 C17 C16 122.0(3) 2_445 .
C17 C17 H17A 128(2) 2_445 .
C16 C17 H17A 110(2) . .
C1 N1 C7 105.1(4) . .
C1 N1 Cd1 122.1(4) . .
C7 N1 Cd1 131.2(3) . .
C5 N2 C6 130.7(5) . .
C5 N2 C1 122.1(5) . .
C6 N2 C1 107.1(4) . .
C13 N3 C14 106.3(4) . .
C13 N3 Cd2 129.8(3) . .
C14 N3 Cd2 123.6(3) . .
C9 N4 C8 133.2(5) . .
C9 N4 C13 119.7(4) . .
C8 N4 C13 107.1(5) . .
C14 O1 Cd1 126.4(3) . .
C15 O2 Cd1 91.0(4) . .

loop_
_geom_bond_atom_site_label_1
_geom_bond_atom_site_label_2
_geom_bond_distance
_geom_bond_site_symmetry_2
Cd1 N1 2.241(4) 3_546
Cd1 N1 2.241(4) .
Cd1 O1 2.262(3) 3_546
Cd1 O1 2.262(3) .
Cd1 O2 2.520(4) 3_546
Cd1 O2 2.520(4) .
Cd2 N3 2.189(4) 2_545
Cd2 N3 2.189(4) 16_656
Cd2 N3 2.189(4) .
Cd2 N3 2.189(4) 15_556
C1 N1 1.329(5) .
C1 N2 1.366(5) .
C1 C2 1.396(5) .
C2 C3 1.343(6) .
C2 H2A 0.9300 .
C3 C4 1.380(6) .
C3 H3A 0.9300 .
C4 C5 1.346(6) .
C4 H4A 0.9300 .
C5 N2 1.359(5) .
C5 H5A 0.9300 .
C6 N2 1.360(7) .
C6 C7 1.376(5) .
C6 H6A 0.9300 .
C7 N1 1.387(5) .
C7 C8 1.451(6) .
C8 N4 1.389(5) .
C8 C14 1.405(6) .
C9 N4 1.348(5) .
C9 C10 1.359(6) .
C9 H9A 0.9300 .
C10 C11 1.385(6) .
C10 H10A 0.9300 .
C11 C12 1.346(5) .
C11 H11A 0.9300 .
C12 C13 1.382(6) .
C12 H12A 0.9300 .
C13 N3 1.326(5) .
C13 N4 1.390(5) .
C14 O1 1.274(5) .
C14 N3 1.400(5) .
C15 O2 1.202(4) .
C15 O2 1.202(4) 3_546
C15 C16 1.552(8) .
C16 C17 1.403(5) .
C16 C17 1.403(5) 3_546
C17 C17 1.365(9) 2_445
C17 H17A 1.01(3) .

loop_
_geom_torsion_atom_site_label_1
_geom_torsion_atom_site_label_2
_geom_torsion_atom_site_label_3
_geom_torsion_atom_site_label_4
_geom_torsion
_geom_torsion_site_symmetry_1
_geom_torsion_site_symmetry_4
N1 C1 C2 C3 176.3(6) . .
N2 C1 C2 C3 -1.8(8) . .
C1 C2 C3 C4 0.9(9) . .
C2 C3 C4 C5 0.1(10) . .
C3 C4 C5 N2 -0.2(10) . .
N2 C6 C7 N1 -1.3(6) . .
N2 C6 C7 C8 -177.6(5) . .
C6 C7 C8 N4 -9.0(9) . .
N1 C7 C8 N4 175.0(4) . .
C6 C7 C8 C14 165.2(5) . .
N1 C7 C8 C14 -10.8(8) . .
N4 C9 C10 C11 -1.0(12) . .
C9 C10 C11 C12 3.1(13) . .
C10 C11 C12 C13 -3.5(13) . .
C11 C12 C13 N3 -178.0(6) . .
C11 C12 C13 N4 1.7(10) . .
N4 C8 C14 O1 176.9(5) . .
C7 C8 C14 O1 1.8(9) . .
N4 C8 C14 N3 -2.2(5) . .
C7 C8 C14 N3 -177.2(5) . .
O2 C15 C16 C17 -3.0(7) . .
O2 C15 C16 C17 177.0(7) 3_546 .
O2 C15 C16 C17 177.0(7) . 3_546
O2 C15 C16 C17 -3.0(7) 3_546 3_546
C17 C16 C17 C17 1.1(12) 3_546 2_445
C15 C16 C17 C17 -178.9(12) . 2_445
N2 C1 N1 C7 -1.0(6) . .
C2 C1 N1 C7 -179.3(5) . .
N2 C1 N1 Cd1 166.4(3) . .
C2 C1 N1 Cd1 -11.8(8) . .
C6 C7 N1 C1 1.4(6) . .
C8 C7 N1 C1 178.2(5) . .
C6 C7 N1 Cd1 -164.4(3) . .
C8 C7 N1 Cd1 12.4(7) . .
N1 Cd1 N1 C1 121.5(4) 3_546 .
O1 Cd1 N1 C1 53.6(4) 3_546 .
O1 Cd1 N1 C1 -169.7(4) . .
O2 Cd1 N1 C1 -83.9(4) 3_546 .
O2 Cd1 N1 C1 -33.2(4) . .
N1 Cd1 N1 C7 -74.7(4) 3_546 .
O1 Cd1 N1 C7 -142.6(4) 3_546 .
O1 Cd1 N1 C7 -5.9(4) . .
O2 Cd1 N1 C7 79.9(4) 3_546 .
O2 Cd1 N1 C7 130.6(4) . .
C4 C5 N2 C6 -176.9(6) . .
C4 C5 N2 C1 -0.8(8) . .
C7 C6 N2 C5 177.2(5) . .
C7 C6 N2 C1 0.6(6) . .
N1 C1 N2 C5 -176.7(5) . .
C2 C1 N2 C5 1.8(8) . .
N1 C1 N2 C6 0.3(6) . .
C2 C1 N2 C6 178.7(4) . .
C12 C13 N3 C14 178.2(6) . .
N4 C13 N3 C14 -1.5(5) . .
C12 C13 N3 Cd2 -8.5(9) . .
N4 C13 N3 Cd2 171.8(3) . .
O1 C14 N3 C13 -176.9(5) . .
C8 C14 N3 C13 2.3(5) . .
O1 C14 N3 Cd2 9.3(6) . .
C8 C14 N3 Cd2 -171.6(3) . .
N3 Cd2 N3 C13 -142.0(4) 2_545 .
N3 Cd2 N3 C13 98.4(5) 16_656 .
N3 Cd2 N3 C13 -22.4(4) 15_556 .
N3 Cd2 N3 C14 30.3(3) 2_545 .
N3 Cd2 N3 C14 -89.3(3) 16_656 .
N3 Cd2 N3 C14 149.9(3) 15_556 .
C10 C9 N4 C8 179.3(6) . .
C10 C9 N4 C13 -0.8(8) . .
C14 C8 N4 C9 -178.8(5) . .
C7 C8 N4 C9 -3.6(8) . .
C14 C8 N4 C13 1.2(5) . .
C7 C8 N4 C13 176.5(5) . .
N3 C13 N4 C9 -179.8(4) . .
C12 C13 N4 C9 0.5(7) . .
N3 C13 N4 C8 0.2(5) . .
C12 C13 N4 C8 -179.6(5) . .
N3 C14 O1 Cd1 -175.9(3) . .
C8 C14 O1 Cd1 5.2(8) . .
N1 Cd1 O1 C14 166.6(4) 3_546 .
N1 Cd1 O1 C14 -2.9(4) . .
O1 Cd1 O1 C14 83.6(4) 3_546 .
O2 Cd1 O1 C14 -100.1(5) 3_546 .
O2 Cd1 O1 C14 -90.9(5) . .
O2 C15 O2 Cd1 0.000(1) 3_546 .
C16 C15 O2 Cd1 180.0 . .
N1 Cd1 O2 C15 88.9(4) 3_546 .
N1 Cd1 O2 C15 -95.9(4) . .
O1 Cd1 O2 C15 171.9(4) 3_546 .
O1 Cd1 O2 C15 -11.9(6) . .
O2 Cd1 O2 C15 0.0 3_546 .
